data_8103027
loop_
_publ_author_name
'Aron Wosylus'
'Roman Demchyna'
'Yurii Prots'
'Walter Schnelle'
'Ulrich Schwarz'

_publ_section_title
;
 Refinement of the crystal structure of barium hexasilicide, BaSi6
;
_journal_issue 3
_journal_name_full 'Zeitschrift f\"ur Kristallographie - New Crystal Structures'
_journal_page_first 347
_journal_volume 224
_journal_year 2009
_chemical_formula_sum 'Ba Si6'
_chemical_formula_weight 305.88
_space_group_IT_number 63
_symmetry_cell_setting orthorhombic
_symmetry_space_group_name_Hall '-C 2c 2'
_symmetry_space_group_name_H-M 'C m c m'
_atom_sites_solution_primary direct
_atom_sites_solution_secondary difmap
_audit_creation_date 2006-05-29T12:00:00-00:00
_audit_creation_method 'WinGX routine CIF_UPDATE'
_cell_angle_alpha 90.00
_cell_angle_beta 90.00
_cell_angle_gamma 90.00
_cell_formula_units_Z 4
_cell_length_a 4.4789(2)
_cell_length_b 10.3679(5)
_cell_length_c 11.9634(8)
_cell_measurement_temperature 293(2)
_cell_volume 555.54(5)
_computing_cell_refinement 'CSD [8]'
_computing_data_collection 'CrystalClear (Rigaku Corp., 2000)'
_computing_data_reduction 'CrystalClear (Rigaku Corp., 2000)'
_computing_structure_refinement 'SHELXL-97 [9]'
_diffrn_ambient_temperature 295.15
_diffrn_detector_area_resol_mean 14.6306
_diffrn_measurement_details
;
scan:
    Number of images: 400
               Slice: -120.0000 - 120.0000
         Image width: 0.6000
            Exp time: 120.0000
       Rotation axis: Phi
               Omega: 0.0000
                 Chi: 0.0000
                 Phi: 0.0000
                 XTD: 41.7400
              2theta: -20.0000
scan:
    Number of images: 100
               Slice: -35.0000 - 25.0000
         Image width: 0.6000
            Exp time: 120.0000
       Rotation axis: Omega
               Omega: 0.0000
                 Chi: -90.0000
                 Phi: -5.0000
                 XTD: 41.7400
              2theta: -20.0000
;
_diffrn_measurement_device 'Rigaku AFC7'
_diffrn_measurement_method oscillation
_diffrn_radiation_detector 'Mercury CCD'
_diffrn_radiation_monochromator 'Graphite Monochromator'
_diffrn_radiation_source 'Sealed Tube'
_diffrn_radiation_type MoK\a
_diffrn_radiation_wavelength 0.7107
_diffrn_reflns_av_R_equivalents 0.050
_diffrn_reflns_av_sigmaI/netI 0.044
_diffrn_reflns_limit_h_max 6
_diffrn_reflns_limit_h_min -6
_diffrn_reflns_limit_k_max 10
_diffrn_reflns_limit_k_min -14
_diffrn_reflns_limit_l_max 15
_diffrn_reflns_limit_l_min -16
_diffrn_reflns_number 2233
_diffrn_reflns_reduction_process 'Lp corrections applied'
_diffrn_reflns_theta_max 30.81
_diffrn_reflns_theta_min 3.41
_diffrn_source_current 34.0000
_diffrn_source_power 1.7000
_diffrn_source_voltage 50.0000
_exptl_absorpt_coefficient_mu 8.29
_exptl_absorpt_correction_T_max 0.9050
_exptl_absorpt_correction_T_min 0.5631
_exptl_absorpt_correction_type multi-scan
_exptl_crystal_colour metallic
_exptl_crystal_density_diffrn 3.66
_exptl_crystal_density_method 'not measured'
_exptl_crystal_description irregular
_exptl_crystal_F_000 560
_exptl_crystal_size_max 0.025
_exptl_crystal_size_mid 0.015
_exptl_crystal_size_min 0.012
_refine_diff_density_max 2.88
_refine_diff_density_min -1.74
_refine_ls_extinction_method none
_refine_ls_goodness_of_fit_ref 1.555
_refine_ls_matrix_type full
_refine_ls_number_parameters 23
_refine_ls_number_reflns 482
_refine_ls_number_restraints 0
_refine_ls_restrained_S_all 1.555
_refine_ls_R_factor_gt 0.040
_refine_ls_shift/su_max 0.00
_refine_ls_structure_factor_coef Fsqd
_refine_ls_weighting_details 'w=1/[\s^2^(Fo^2^)+(0.0000P)^2^+0.0000P] where P=(Fo^2^+2Fc^2^)/3'
_refine_ls_weighting_scheme calc
_refine_ls_wR_factor_ref 0.073
_reflns_number_gt 438
_reflns_number_total 482
_reflns_threshold_expression >2sigma(I)
_cod_data_source_file 710014.cff
_cod_data_source_block aw_4000b_BaSi6
_cod_depositor_comments
;
The following automatic conversions were performed:
'_exptl_absorpt_correction_type' value 'Multi-scan' changed to
'multi-scan' according to
'/home/saulius/struct/CIF-dictionaries/cif_core.dic' dictionary named
'cif_core.dic' version 2.4.1 from 2010-06-29.

Automatic conversion script
Id: cif_fix_enum 1555 2011-01-17 13:19:09Z saulius 
;
_cod_database_code 8103027

loop_
_symmetry_equiv_pos_as_xyz
'x, y, z'
'-x, -y, z+1/2'
'x, -y, -z'
'-x, y, -z+1/2'
'x+1/2, y+1/2, z'
'-x+1/2, -y+1/2, z+1/2'
'x+1/2, -y+1/2, -z'
'-x+1/2, y+1/2, -z+1/2'
'-x, -y, -z'
'x, y, -z-1/2'
'-x, y, z'
'x, -y, z-1/2'
'-x+1/2, -y+1/2, -z'
'x+1/2, y+1/2, -z-1/2'
'-x+1/2, y+1/2, z'
'x+1/2, -y+1/2, z-1/2'

loop_
_atom_site_label
_atom_site_type_symbol
_atom_site_symmetry_multiplicity
_atom_site_Wyckoff_symbol
_atom_site_fract_x
_atom_site_fract_y
_atom_site_fract_z
_atom_site_U_iso_or_equiv
_atom_site_adp_type
_atom_site_occupancy
Ba1 Ba 4 c 0 0.27449(5) 0.2500 0.01271(16) Uani 1
Si1 Si 8 f 0 0.24696(16) 0.53739(14) 0.0109(4) Uani 1
Si2 Si 8 f 0 0.55896(17) 0.35318(14) 0.0109(4) Uani 1
Si3 Si 8 f 0 0.02354(17) 0.59819(14) 0.0117(4) Uani 1

loop_
_atom_site_aniso_label
_atom_site_aniso_U_11
_atom_site_aniso_U_22
_atom_site_aniso_U_33
_atom_site_aniso_U_23
_atom_site_aniso_U_13
_atom_site_aniso_U_12
Ba1 0.0155(3) 0.0110(3) 0.0115(3) 0.000 0.000 0.000
Si1 0.0107(8) 0.0121(10) 0.0100(9) -0.0006(7) 0.000 0.000
Si2 0.0126(9) 0.0071(9) 0.0132(9) -0.0005(7) 0.000 0.000
Si3 0.0113(8) 0.0104(10) 0.0135(9) -0.0004(7) 0.000 0.000

loop_
_atom_type_symbol
_atom_type_description
_atom_type_scat_dispersion_real
_atom_type_scat_dispersion_imag
_atom_type_scat_source
Ba Ba -0.3244 2.2819 'International Tables Vol C Tables 4.2.6.8 and 6.1.1.4'
Si Si 0.0817 0.0704 'International Tables Vol C Tables 4.2.6.8 and 6.1.1.4'
